data_2237132
loop_
_publ_author_name
'\"Ozel G\"uven, \"Ozden'
'\,Capanlar, Seval'
'Adler, Philip D. F.'
'Coles, Simon J.'
'H\"okelek, Tuncer'

_publ_section_title
;
 1-{2-Benzyloxy-2-[4-(morpholin-4-yl)phenyl]ethyl}-1<i>H</i>-benzimidazole
;
_journal_coeditor_code CV5371
_journal_issue 1
_journal_name_full 'Acta Crystallographica Section E'
_journal_page_first o147
_journal_page_last o148
_journal_paper_doi 10.1107/S1600536812051306
_journal_volume 69
_journal_year 2013
_chemical_formula_iupac 'C26 H27 N3 O2'
_chemical_formula_moiety 'C26 H27 N3 O2'
_chemical_formula_sum 'C26 H27 N3 O2'
_chemical_formula_weight 413.51
_chemical_name_systematic
;
1-{2-Benzyloxy-2-[4-(morpholin-4-yl)phenyl]ethyl}-1<i>H</i>-benzimidazole
;
_space_group_IT_number 2
_symmetry_cell_setting triclinic
_symmetry_space_group_name_Hall '-P 1'
_symmetry_space_group_name_H-M 'P -1'
_atom_sites_solution_hydrogens geom
_atom_sites_solution_primary direct
_atom_sites_solution_secondary difmap
_audit_creation_method SHELXL-97
_cell_angle_alpha 96.824(3)
_cell_angle_beta 108.953(4)
_cell_angle_gamma 98.312(3)
_cell_formula_units_Z 2
_cell_length_a 9.4719(3)
_cell_length_b 10.5057(3)
_cell_length_c 11.8110(4)
_cell_measurement_reflns_used 11428
_cell_measurement_temperature 100(2)
_cell_measurement_theta_max 27.6
_cell_measurement_theta_min 3.0
_cell_volume 1082.51(7)
_computing_cell_refinement '<i>CrystalClear-SM Expert</i> (Rigaku, 2011)'
_computing_data_collection '<i>CrystalClear-SM Expert</i> (Rigaku, 2011)'
_computing_data_reduction '<i>CrystalClear-SM Expert</i> (Rigaku, 2011)'
_computing_molecular_graphics 'ORTEP-3 for Windows (Farrugia, 2012)'
_computing_publication_material 'WinGX (Farrugia, 2012) and PLATON (Spek, 2009)'
_computing_structure_refinement 'SHELXL97 (Sheldrick, 2008)'
_computing_structure_solution 'SHELXS97 (Sheldrick, 2008)'
_diffrn_ambient_temperature 100(2)
_diffrn_measured_fraction_theta_full 0.998
_diffrn_measured_fraction_theta_max 0.998
_diffrn_measurement_device_type 'Rigaku Saturn724+'
_diffrn_measurement_method 'profile data from \w-scans'
_diffrn_radiation_monochromator graphite
_diffrn_radiation_source 'fine-focus sealed tube'
_diffrn_radiation_type MoK\a
_diffrn_radiation_wavelength 0.71073
_diffrn_reflns_av_R_equivalents 0.0432
_diffrn_reflns_av_sigmaI/netI 0.0495
_diffrn_reflns_limit_h_max 12
_diffrn_reflns_limit_h_min -12
_diffrn_reflns_limit_k_max 13
_diffrn_reflns_limit_k_min -13
_diffrn_reflns_limit_l_max 15
_diffrn_reflns_limit_l_min -15
_diffrn_reflns_number 13756
_diffrn_reflns_theta_full 27.48
_diffrn_reflns_theta_max 27.48
_diffrn_reflns_theta_min 3.05
_diffrn_standards_decay_% 1
_diffrn_standards_interval_time 2
_diffrn_standards_number 3
_exptl_absorpt_coefficient_mu 0.081
_exptl_absorpt_correction_type none
_exptl_crystal_colour colourless
_exptl_crystal_density_diffrn 1.269
_exptl_crystal_density_method 'not measured'
_exptl_crystal_description prism
_exptl_crystal_F_000 440
_exptl_crystal_size_max 0.32
_exptl_crystal_size_mid 0.25
_exptl_crystal_size_min 0.22
_refine_diff_density_max 0.625
_refine_diff_density_min -0.240
_refine_ls_extinction_method none
_refine_ls_goodness_of_fit_ref 1.055
_refine_ls_hydrogen_treatment constr
_refine_ls_matrix_type full
_refine_ls_number_parameters 280
_refine_ls_number_reflns 4972
_refine_ls_number_restraints 0
_refine_ls_restrained_S_all 1.055
_refine_ls_R_factor_all 0.0705
_refine_ls_R_factor_gt 0.0511
_refine_ls_shift/su_max 0.000
_refine_ls_shift/su_mean 0.000
_refine_ls_structure_factor_coef Fsqd
_refine_ls_weighting_details 'calc w=1/[\s^2^(Fo^2^)+(0.0577P)^2^+0.3550P] where P=(Fo^2^+2Fc^2^)/3'
_refine_ls_weighting_scheme calc
_refine_ls_wR_factor_gt 0.1248
_refine_ls_wR_factor_ref 0.1350
_reflns_number_gt 3736
_reflns_number_total 4972
_reflns_threshold_expression I>2\s(I)
_cod_data_source_file cv5371.cif
_cod_data_source_block I
_cod_database_code 2237132
_cod_database_fobs_code 2237132

loop_
_symmetry_equiv_pos_as_xyz
'x, y, z'
'-x, -y, -z'

loop_
_atom_site_type_symbol
_atom_site_label
_atom_site_fract_x
_atom_site_fract_y
_atom_site_fract_z
_atom_site_U_iso_or_equiv
_atom_site_adp_type
_atom_site_calc_flag
_atom_site_refinement_flags
_atom_site_occupancy
_atom_site_symmetry_multiplicity
O O1 0.28084(13) 0.57424(10) 0.27381(10) 0.0245(3) Uani d . 1 1
O O2 -0.08746(15) -0.09871(11) -0.38295(11) 0.0336(3) Uani d . 1 1
N N1 0.18512(16) 0.52783(12) 0.47120(12) 0.0239(3) Uani d . 1 1
N N2 0.28757(19) 0.70971(13) 0.61301(13) 0.0312(3) Uani d . 1 1
N N3 0.03315(15) 0.10262(12) -0.17348(11) 0.0203(3) Uani d . 1 1
C C1 0.24066(19) 0.44368(15) 0.28999(14) 0.0240(3) Uani d . 1 1
H H1 0.3308 0.4185 0.3444 0.029 Uiso calc R 1 1
C C2 0.12280(19) 0.44506(15) 0.35127(14) 0.0243(3) Uani d . 1 1
H H2A 0.0368 0.4768 0.3008 0.029 Uiso calc R 1 1
H H2B 0.0864 0.3566 0.3593 0.029 Uiso calc R 1 1
C C3 0.2357(2) 0.65983(15) 0.49714(15) 0.0296(4) Uani d . 1 1
H H3 0.2334 0.7103 0.4372 0.036 Uiso calc R 1 1
C C4 0.20304(18) 0.48813(15) 0.58148(13) 0.0211(3) Uani d . 1 1
C C5 0.16909(19) 0.36691(15) 0.61283(14) 0.0240(3) Uani d . 1 1
H H5 0.1268 0.2914 0.5544 0.029 Uiso calc R 1 1
C C6 0.2014(2) 0.36446(16) 0.73509(15) 0.0288(4) Uani d . 1 1
H H6 0.1793 0.2854 0.7596 0.035 Uiso calc R 1 1
C C7 0.2668(2) 0.47816(17) 0.82337(15) 0.0303(4) Uani d . 1 1
H H7 0.2874 0.4726 0.9050 0.036 Uiso calc R 1 1
C C8 0.3011(2) 0.59754(16) 0.79188(15) 0.0298(4) Uani d . 1 1
H H8 0.3452 0.6724 0.8509 0.036 Uiso calc R 1 1
C C9 0.26797(19) 0.60318(15) 0.66909(15) 0.0244(3) Uani d . 1 1
C C10 0.4207(2) 0.59640(17) 0.25038(18) 0.0319(4) Uani d . 1 1
H H10A 0.4128 0.5376 0.1778 0.038 Uiso calc R 1 1
H H10B 0.5034 0.5810 0.3182 0.038 Uiso calc R 1 1
C C11 0.45016(18) 0.73490(16) 0.23337(15) 0.0253(3) Uani d . 1 1
C C12 0.5176(2) 0.83670(17) 0.33221(16) 0.0313(4) Uani d . 1 1
H H12 0.5461 0.8184 0.4108 0.038 Uiso calc R 1 1
C C13 0.5426(2) 0.96468(17) 0.31489(16) 0.0317(4) Uani d . 1 1
H H13 0.5868 1.0319 0.3817 0.038 Uiso calc R 1 1
C C14 0.5024(2) 0.99292(17) 0.19901(16) 0.0293(4) Uani d . 1 1
H H14 0.5206 1.0789 0.1874 0.035 Uiso calc R 1 1
C C15 0.4350(2) 0.89280(18) 0.10032(16) 0.0320(4) Uani d . 1 1
H H15 0.4065 0.9114 0.0219 0.038 Uiso calc R 1 1
C C16 0.4096(2) 0.76504(17) 0.11782(16) 0.0303(4) Uani d . 1 1
H H16 0.3645 0.6982 0.0507 0.036 Uiso calc R 1 1
C C17 0.18236(19) 0.34981(15) 0.17011(14) 0.0224(3) Uani d . 1 1
C C18 0.0535(2) 0.36116(17) 0.07608(16) 0.0307(4) Uani d . 1 1
H H18 -0.0005 0.4254 0.0888 0.037 Uiso calc R 1 1
C C19 0.0033(2) 0.27977(17) -0.03558(15) 0.0296(4) Uani d . 1 1
H H19 -0.0826 0.2910 -0.0968 0.036 Uiso calc R 1 1
C C20 0.07978(18) 0.18079(14) -0.05807(13) 0.0199(3) Uani d . 1 1
C C21 0.2087(2) 0.16989(17) 0.03657(16) 0.0326(4) Uani d . 1 1
H H21 0.2625 0.1051 0.0250 0.039 Uiso calc R 1 1
C C22 0.2586(2) 0.25367(17) 0.14774(15) 0.0320(4) Uani d . 1 1
H H22 0.3459 0.2444 0.2087 0.038 Uiso calc R 1 1
C C23 -0.1301(2) 0.06684(18) -0.24194(16) 0.0332(4) Uani d . 1 1
H H23A -0.1756 0.1436 -0.2386 0.040 Uiso calc R 1 1
H H23B -0.1772 0.0031 -0.2055 0.040 Uiso calc R 1 1
C C24 -0.1588(2) 0.0102(2) -0.37283(17) 0.0406(5) Uani d . 1 1
H H24A -0.2675 -0.0169 -0.4157 0.049 Uiso calc R 1 1
H H24B -0.1206 0.0772 -0.4112 0.049 Uiso calc R 1 1
C C25 0.0716(2) -0.05690(18) -0.32175(16) 0.0332(4) Uani d . 1 1
H H25A 0.1098 0.0112 -0.3590 0.040 Uiso calc R 1 1
H H25B 0.1220 -0.1297 -0.3305 0.040 Uiso calc R 1 1
C C26 0.1096(2) -0.00560(17) -0.18839(15) 0.0296(4) Uani d . 1 1
H H26A 0.0774 -0.0750 -0.1495 0.036 Uiso calc R 1 1
H H26B 0.2187 0.0238 -0.1497 0.036 Uiso calc R 1 1

loop_
_atom_site_aniso_label
_atom_site_aniso_U_11
_atom_site_aniso_U_22
_atom_site_aniso_U_33
_atom_site_aniso_U_12
_atom_site_aniso_U_13
_atom_site_aniso_U_23
O1 0.0256(6) 0.0211(6) 0.0273(6) 0.0030(5) 0.0113(5) 0.0010(5)
O2 0.0349(7) 0.0277(6) 0.0291(7) 0.0044(5) 0.0054(5) -0.0115(5)
N1 0.0350(8) 0.0173(6) 0.0204(7) 0.0025(5) 0.0133(6) -0.0004(5)
N2 0.0486(10) 0.0190(7) 0.0279(8) 0.0018(6) 0.0198(7) -0.0012(6)
N3 0.0219(7) 0.0198(6) 0.0177(6) 0.0028(5) 0.0071(5) -0.0013(5)
C1 0.0287(9) 0.0198(8) 0.0213(8) 0.0024(6) 0.0085(6) -0.0009(6)
C2 0.0298(9) 0.0210(8) 0.0210(8) 0.0004(6) 0.0110(7) -0.0011(6)
C3 0.0475(11) 0.0171(8) 0.0273(9) 0.0044(7) 0.0188(8) 0.0010(6)
C4 0.0234(8) 0.0207(7) 0.0199(7) 0.0027(6) 0.0108(6) -0.0006(6)
C5 0.0273(9) 0.0186(7) 0.0249(8) -0.0005(6) 0.0116(7) -0.0013(6)
C6 0.0368(10) 0.0241(8) 0.0286(9) 0.0022(7) 0.0164(7) 0.0058(7)
C7 0.0373(10) 0.0336(9) 0.0202(8) 0.0032(8) 0.0127(7) 0.0023(7)
C8 0.0371(10) 0.0252(8) 0.0238(8) -0.0011(7) 0.0129(7) -0.0056(7)
C9 0.0285(9) 0.0186(8) 0.0263(8) 0.0003(6) 0.0136(7) -0.0019(6)
C10 0.0268(9) 0.0280(9) 0.0419(10) 0.0021(7) 0.0153(8) 0.0044(7)
C11 0.0181(8) 0.0262(8) 0.0312(9) 0.0023(6) 0.0099(6) 0.0019(7)
C12 0.0299(9) 0.0330(9) 0.0247(9) 0.0044(7) 0.0030(7) 0.0025(7)
C13 0.0273(9) 0.0262(9) 0.0334(9) 0.0015(7) 0.0044(7) -0.0040(7)
C14 0.0246(9) 0.0249(8) 0.0403(10) 0.0046(7) 0.0134(7) 0.0067(7)
C15 0.0344(10) 0.0351(10) 0.0295(9) 0.0070(8) 0.0145(8) 0.0070(7)
C16 0.0308(10) 0.0303(9) 0.0277(9) -0.0011(7) 0.0135(7) -0.0041(7)
C17 0.0260(8) 0.0205(7) 0.0200(8) -0.0010(6) 0.0109(6) -0.0007(6)
C18 0.0289(9) 0.0310(9) 0.0301(9) 0.0102(7) 0.0097(7) -0.0063(7)
C19 0.0247(9) 0.0345(9) 0.0258(9) 0.0096(7) 0.0054(7) -0.0044(7)
C20 0.0229(8) 0.0178(7) 0.0186(7) 0.0002(6) 0.0093(6) 0.0004(6)
C21 0.0371(10) 0.0304(9) 0.0267(9) 0.0168(8) 0.0050(7) -0.0036(7)
C22 0.0345(10) 0.0326(9) 0.0221(8) 0.0122(8) 0.0010(7) -0.0023(7)
C23 0.0263(9) 0.0376(10) 0.0288(9) 0.0067(8) 0.0055(7) -0.0090(7)
C24 0.0395(11) 0.0433(11) 0.0270(9) 0.0153(9) -0.0011(8) -0.0123(8)
C25 0.0326(10) 0.0333(9) 0.0296(9) 0.0076(8) 0.0102(7) -0.0097(7)
C26 0.0302(9) 0.0279(9) 0.0265(9) 0.0099(7) 0.0061(7) -0.0057(7)

loop_
_atom_type_symbol
_atom_type_description
_atom_type_scat_dispersion_real
_atom_type_scat_dispersion_imag
_atom_type_scat_source
C C 0.0030 0.0020 'International Tables Vol C Tables 4.2.6.8 and 6.1.1.4'
H H 0.0000 0.0000 'International Tables Vol C Tables 4.2.6.8 and 6.1.1.4'
Cl Cl 0.1480 0.1590 'International Tables Vol C Tables 4.2.6.8 and 6.1.1.4'
N N 0.0060 0.0030 'International Tables Vol C Tables 4.2.6.8 and 6.1.1.4'
O O 0.0110 0.0060 'International Tables Vol C Tables 4.2.6.8 and 6.1.1.4'

loop_
_geom_angle_atom_site_label_1
_geom_angle_atom_site_label_2
_geom_angle_atom_site_label_3
_geom_angle
C1 O1 C10 112.15(12)
C25 O2 C24 108.49(13)
C3 N1 C2 127.13(14)
C3 N1 C4 106.11(13)
C4 N1 C2 126.76(13)
C3 N2 C9 104.06(13)
C20 N3 C23 117.52(12)
C20 N3 C26 118.08(13)
C26 N3 C23 111.50(13)
O1 C1 C2 106.14(12)
O1 C1 C17 111.26(12)
O1 C1 H1 108.9
C2 C1 H1 108.9
C17 C1 C2 112.51(13)
C17 C1 H1 108.9
N1 C2 C1 111.66(13)
N1 C2 H2A 109.3
N1 C2 H2B 109.3
C1 C2 H2A 109.3
C1 C2 H2B 109.3
H2A C2 H2B 107.9
N1 C3 H3 122.7
N2 C3 N1 114.56(15)
N2 C3 H3 122.7
N1 C4 C5 132.71(14)
N1 C4 C9 104.98(13)
C5 C4 C9 122.31(14)
C4 C5 H5 121.7
C6 C5 C4 116.56(14)
C6 C5 H5 121.7
C5 C6 C7 121.73(16)
C5 C6 H6 119.1
C7 C6 H6 119.1
C6 C7 H7 119.3
C8 C7 C6 121.44(15)
C8 C7 H7 119.3
C7 C8 C9 118.07(15)
C7 C8 H8 121.0
C9 C8 H8 121.0
N2 C9 C4 110.28(14)
N2 C9 C8 129.83(15)
C8 C9 C4 119.89(15)
O1 C10 C11 107.45(13)
O1 C10 H10A 110.2
O1 C10 H10B 110.2
C11 C10 H10A 110.2
C11 C10 H10B 110.2
H10A C10 H10B 108.5
C12 C11 C10 121.43(16)
C16 C11 C10 120.25(15)
C16 C11 C12 118.32(16)
C11 C12 H12 119.7
C13 C12 C11 120.70(16)
C13 C12 H12 119.7
C12 C13 H13 119.9
C14 C13 C12 120.23(16)
C14 C13 H13 119.9
C13 C14 C15 119.58(16)
C13 C14 H14 120.2
C15 C14 H14 120.2
C14 C15 C16 120.10(16)
C14 C15 H15 119.9
C16 C15 H15 119.9
C11 C16 H16 119.5
C15 C16 C11 121.07(16)
C15 C16 H16 119.5
C18 C17 C1 121.39(14)
C22 C17 C1 121.31(15)
C22 C17 C18 117.24(14)
C17 C18 H18 119.1
C19 C18 C17 121.85(15)
C19 C18 H18 119.1
C18 C19 C20 120.98(16)
C18 C19 H19 119.5
C20 C19 H19 119.5
C19 C20 N3 120.82(14)
C21 C20 N3 122.19(14)
C21 C20 C19 116.86(14)
C20 C21 H21 119.3
C22 C21 C20 121.35(15)
C22 C21 H21 119.3
C17 C22 C21 121.70(16)
C17 C22 H22 119.1
C21 C22 H22 119.1
N3 C23 C24 110.50(14)
N3 C23 H23A 109.5
N3 C23 H23B 109.5
C24 C23 H23A 109.5
C24 C23 H23B 109.5
H23A C23 H23B 108.1
O2 C24 C23 112.00(15)
O2 C24 H24A 109.2
O2 C24 H24B 109.2
C23 C24 H24A 109.2
C23 C24 H24B 109.2
H24A C24 H24B 107.9
O2 C25 C26 111.75(14)
O2 C25 H25A 109.3
O2 C25 H25B 109.3
C26 C25 H25A 109.3
C26 C25 H25B 109.3
H25A C25 H25B 107.9
N3 C26 C25 110.05(14)
N3 C26 H26A 109.6
N3 C26 H26B 109.6
C25 C26 H26A 109.6
C25 C26 H26B 109.7
H26A C26 H26B 108.2

loop_
_geom_bond_atom_site_label_1
_geom_bond_atom_site_label_2
_geom_bond_distance
O1 C1 1.4218(19)
O1 C10 1.432(2)
O2 C24 1.423(2)
O2 C25 1.418(2)
N1 C2 1.4584(19)
N1 C3 1.363(2)
N1 C4 1.380(2)
N2 C3 1.307(2)
N2 C9 1.386(2)
N3 C20 1.4020(18)
N3 C23 1.461(2)
N3 C26 1.4562(19)
C1 C2 1.516(2)
C1 C17 1.512(2)
C1 H1 0.9800
C2 H2A 0.9700
C2 H2B 0.9700
C3 H3 0.9300
C5 C4 1.390(2)
C5 C6 1.380(2)
C5 H5 0.9300
C6 H6 0.9300
C7 C6 1.403(2)
C7 H7 0.9300
C8 C7 1.374(2)
C8 C9 1.391(2)
C8 H8 0.9300
C9 C4 1.409(2)
C10 H10A 0.9700
C10 H10B 0.9700
C11 C10 1.491(2)
C11 C12 1.391(2)
C12 H12 0.9300
C13 C12 1.382(2)
C13 H13 0.9300
C14 C13 1.377(3)
C14 C15 1.380(2)
C14 H14 0.9300
C15 H15 0.9300
C16 C11 1.381(2)
C16 C15 1.381(2)
C16 H16 0.9300
C17 C18 1.389(2)
C17 C22 1.372(2)
C18 H18 0.9300
C19 C18 1.380(2)
C19 H19 0.9300
C20 C19 1.398(2)
C20 C21 1.392(2)
C21 H21 0.9300
C22 C21 1.387(2)
C22 H22 0.9300
C23 C24 1.510(2)
C23 H23A 0.9700
C23 H23B 0.9700
C24 H24A 0.9700
C24 H24B 0.9700
C25 H25A 0.9700
C25 H25B 0.9700
C26 C25 1.508(2)
C26 H26A 0.9700
C26 H26B 0.9700

loop_
_geom_hbond_atom_site_label_D
_geom_hbond_atom_site_label_H
_geom_hbond_atom_site_label_A
_geom_hbond_site_symmetry_A
_geom_hbond_distance_DH
_geom_hbond_distance_HA
_geom_hbond_distance_DA
_geom_hbond_angle_DHA
_geom_hbond_publ_flag
C5 H5 O2 2_555 0.93 2.58 3.478(2) 163 yes
C6 H6 N3 1_556 0.93 2.56 3.439(2) 159 yes
C2 H2A Cg 2_566 0.97 2.66 3.451(2) 139 yes

loop_
_geom_torsion_atom_site_label_1
_geom_torsion_atom_site_label_2
_geom_torsion_atom_site_label_3
_geom_torsion_atom_site_label_4
_geom_torsion
C10 O1 C1 C2 162.84(13)
C10 O1 C1 C17 -74.46(17)
C1 O1 C10 C11 179.24(13)
C25 O2 C24 C23 -59.9(2)
C24 O2 C25 C26 60.96(19)
C3 N1 C2 C1 64.8(2)
C4 N1 C2 C1 -116.02(17)
C2 N1 C3 N2 -179.33(16)
C4 N1 C3 N2 1.4(2)
C2 N1 C4 C5 -0.9(3)
C2 N1 C4 C9 179.66(15)
C3 N1 C4 C5 178.42(18)
C3 N1 C4 C9 -1.04(17)
C9 N2 C3 N1 -1.0(2)
C3 N2 C9 C4 0.32(19)
C3 N2 C9 C8 -179.07(18)
C23 N3 C20 C19 -36.8(2)
C23 N3 C20 C21 147.48(17)
C26 N3 C20 C19 -175.07(15)
C26 N3 C20 C21 9.2(2)
C20 N3 C23 C24 167.07(14)
C26 N3 C23 C24 -52.07(19)
C20 N3 C26 C25 -166.46(14)
C23 N3 C26 C25 52.92(19)
O1 C1 C2 N1 -62.84(16)
C17 C1 C2 N1 175.25(13)
O1 C1 C17 C18 -60.9(2)
O1 C1 C17 C22 116.07(17)
C2 C1 C17 C18 58.1(2)
C2 C1 C17 C22 -124.97(17)
C6 C5 C4 N1 -179.01(17)
C6 C5 C4 C9 0.4(2)
C4 C5 C6 C7 -0.7(3)
C8 C7 C6 C5 0.3(3)
C9 C8 C7 C6 0.5(3)
C7 C8 C9 N2 178.51(17)
C7 C8 C9 C4 -0.8(3)
N2 C9 C4 N1 0.47(18)
N2 C9 C4 C5 -179.06(15)
C8 C9 C4 N1 179.93(15)
C8 C9 C4 C5 0.4(2)
C12 C11 C10 O1 82.65(19)
C16 C11 C10 O1 -96.93(18)
C10 C11 C12 C13 -179.33(16)
C16 C11 C12 C13 0.3(3)
C14 C13 C12 C11 -0.7(3)
C15 C14 C13 C12 0.9(3)
C13 C14 C15 C16 -0.7(3)
C15 C16 C11 C10 179.54(16)
C15 C16 C11 C12 0.0(3)
C11 C16 C15 C14 0.3(3)
C1 C17 C18 C19 176.97(16)
C22 C17 C18 C19 -0.1(3)
C1 C17 C22 C21 -177.82(17)
C18 C17 C22 C21 -0.8(3)
C20 C19 C18 C17 0.9(3)
N3 C20 C19 C18 -176.71(16)
C21 C20 C19 C18 -0.8(3)
N3 C20 C21 C22 175.82(16)
C19 C20 C21 C22 -0.1(3)
C17 C22 C21 C20 0.8(3)
N3 C23 C24 O2 56.1(2)
N3 C26 C25 O2 -58.1(2)
